data_7710695
loop_
_publ_author_name
'Milani, Jorge Luiz S\^onego'
'da Mata, Alvaro Farias Arruda'
'Oliveira, Igor Santos'
'Valdo, Ana Karoline Silva Medanha'
'Terra, Felipe Martins'
'Rabelo, Renato'
'Cangussu, Danielle'
'Cano, Joan'
'Lloret, Francesc'
'Julve, Miguel'
'das Chagas, Rafael Pav\~ao'

_publ_section_title
;
 Single-molecule magnet behaviour and catalytic properties of tetrahedral
 Co(II) complexes bearing chloride and 1,2-disubstituted benzimidazole as
 ligands
;
_journal_name_full 'Dalton Transactions'
_journal_paper_doi 10.1039/D2DT01440H
_journal_year 2022
_chemical_formula_sum 'C32 H24 Cl2 Co N4 S4'
_chemical_formula_weight 722.62
_space_group_crystal_system monoclinic
_space_group_IT_number 15
_space_group_name_Hall '-C 2yc'
_space_group_name_H-M_alt 'C 1 2/c 1'
_atom_sites_solution_hydrogens geom
_audit_creation_method SHELXL-2018/3
_audit_update_record
;
2022-06-12 deposited with the CCDC.	2022-07-22 downloaded from the CCDC.
;
_cell_angle_alpha 90
_cell_angle_beta 112.182(2)
_cell_angle_gamma 90
_cell_formula_units_Z 4
_cell_length_a 15.6162(10)
_cell_length_b 11.2424(7)
_cell_length_c 19.1016(16)
_cell_measurement_reflns_used 2988
_cell_measurement_temperature 296(2)
_cell_measurement_theta_max 24.95
_cell_measurement_theta_min 2.80
_cell_volume 3105.3(4)
_computing_structure_refinement 'SHELXL-2018/3 (Sheldrick, 2018)'
_diffrn_ambient_temperature 296(2)
_diffrn_measured_fraction_theta_full 0.997
_diffrn_measured_fraction_theta_max 0.995
_diffrn_measurement_device_type 'Bruker APEX-II CCD'
_diffrn_radiation_type MoK\a
_diffrn_radiation_wavelength 0.71073
_diffrn_reflns_av_R_equivalents 0.0418
_diffrn_reflns_av_unetI/netI 0.0401
_diffrn_reflns_Laue_measured_fraction_full 0.997
_diffrn_reflns_Laue_measured_fraction_max 0.995
_diffrn_reflns_limit_h_max 18
_diffrn_reflns_limit_h_min -17
_diffrn_reflns_limit_k_max 10
_diffrn_reflns_limit_k_min -13
_diffrn_reflns_limit_l_max 23
_diffrn_reflns_limit_l_min -23
_diffrn_reflns_number 9017
_diffrn_reflns_point_group_measured_fraction_full 0.997
_diffrn_reflns_point_group_measured_fraction_max 0.995
_diffrn_reflns_theta_full 25.000
_diffrn_reflns_theta_max 25.408
_diffrn_reflns_theta_min 2.303
_exptl_absorpt_coefficient_mu 1.025
_exptl_absorpt_correction_T_max 0.921
_exptl_absorpt_correction_T_min 0.773
_exptl_absorpt_correction_type multi-scan
_exptl_absorpt_process_details 'Blessing, R. H. (1995) Acta Cryst., A51, 33-38'
_exptl_crystal_colour blue
_exptl_crystal_density_diffrn 1.546
_exptl_crystal_description 'rhomboheral prism'
_exptl_crystal_F_000 1476
_exptl_crystal_size_max 0.15
_exptl_crystal_size_mid 0.1
_exptl_crystal_size_min 0.08
_refine_diff_density_max 0.468
_refine_diff_density_min -0.498
_refine_diff_density_rms 0.090
_refine_ls_extinction_method none
_refine_ls_goodness_of_fit_ref 1.070
_refine_ls_hydrogen_treatment constr
_refine_ls_matrix_type full
_refine_ls_number_parameters 267
_refine_ls_number_reflns 2859
_refine_ls_number_restraints 427
_refine_ls_restrained_S_all 1.163
_refine_ls_R_factor_all 0.0722
_refine_ls_R_factor_gt 0.0627
_refine_ls_shift/su_max 0.000
_refine_ls_shift/su_mean 0.000
_refine_ls_structure_factor_coef Fsqd
_refine_ls_weighting_details 'w=1/[\s^2^(Fo^2^)+(0.1206P)^2^+5.4176P] where P=(Fo^2^+2Fc^2^)/3'
_refine_ls_weighting_scheme calc
_refine_ls_wR_factor_gt 0.1889
_refine_ls_wR_factor_ref 0.1997
_reflns_Friedel_coverage 0.000
_reflns_number_gt 2383
_reflns_number_total 2859
_reflns_threshold_expression 'I > 2\s(I)'
_cod_data_source_file d2dt01440h2.cif
_cod_data_source_block shelx
_cod_original_sg_symbol_H-M 'C 2/c'
_cod_database_code 7710695
_shelx_shelxl_version_number 2018/3
_shelx_space_group_comment
;
The symmetry employed for this shelxl refinement is uniquely defined
by the following loop, which should always be used as a source of
symmetry information in preference to the above space-group names.
They are only intended as comments.
;

loop_
_space_group_symop_operation_xyz
'x, y, z'
'-x, y, -z+1/2'
'x+1/2, y+1/2, z'
'-x+1/2, y+1/2, -z+1/2'
'-x, -y, -z'
'x, -y, z-1/2'
'-x+1/2, -y+1/2, -z'
'x+1/2, -y+1/2, z-1/2'

loop_
_atom_site_label
_atom_site_type_symbol
_atom_site_fract_x
_atom_site_fract_y
_atom_site_fract_z
_atom_site_U_iso_or_equiv
_atom_site_adp_type
_atom_site_occupancy
_atom_site_site_symmetry_order
_atom_site_calc_flag
_atom_site_refinement_flags_posn
_atom_site_refinement_flags_adp
_atom_site_refinement_flags_occupancy
_atom_site_disorder_assembly
_atom_site_disorder_group
Co1 Co 1.000000 -0.15678(6) 0.250000 0.0469(3) Uani 1 2 d S TU P . .
N2 N 0.7932(2) 0.1017(3) 0.21428(19) 0.0541(8) Uani 1 1 d . U . . .
Cl1 Cl 1.00005(8) -0.27151(14) 0.34694(8) 0.0901(5) Uani 1 1 d . U . . .
N1 N 0.8855(2) -0.0522(3) 0.22123(16) 0.0439(7) Uani 1 1 d . U . . .
C1 C 0.8749(3) 0.0475(3) 0.2533(2) 0.0489(8) Uani 1 1 d . U . . .
C13 C 0.9407(3) 0.0930(4) 0.3250(2) 0.0636(11) Uani 1 1 d D U . . .
C2 C 0.8040(2) -0.0650(3) 0.15686(19) 0.0458(8) Uani 1 1 d . U . . .
C7 C 0.7755(3) -0.1566(4) 0.1044(2) 0.0571(10) Uani 1 1 d . U . . .
H7 H 0.813700 -0.221250 0.106813 0.068 Uiso 1 1 calc R U . . .
C6 C 0.6881(3) -0.1484(5) 0.0483(3) 0.0727(14) Uani 1 1 d . U . . .
H6 H 0.666568 -0.209109 0.012828 0.087 Uiso 1 1 calc R U . . .
C5 C 0.6323(3) -0.0503(5) 0.0444(3) 0.0811(15) Uani 1 1 d . U . . .
H5 H 0.574105 -0.047072 0.005781 0.097 Uiso 1 1 calc R U . . .
C4 C 0.6596(3) 0.0423(5) 0.0953(3) 0.0698(13) Uani 1 1 d . U . . .
H4 H 0.622003 0.108072 0.091703 0.084 Uiso 1 1 calc R U . . .
C3 C 0.7464(3) 0.0315(4) 0.1523(2) 0.0510(9) Uani 1 1 d . U . . .
C8 C 0.7585(3) 0.2155(4) 0.2328(3) 0.0674(11) Uani 1 1 d . U . . .
H8A H 0.691870 0.210903 0.217169 0.081 Uiso 1 1 calc R U . . .
H8B H 0.784630 0.226897 0.287202 0.081 Uiso 1 1 calc R U . . .
C9 C 0.7818(4) 0.3180(4) 0.1965(3) 0.0786(13) Uani 1 1 d D U . . .
S2A S 1.0147(4) 0.1937(6) 0.3413(3) 0.139(2) Uani 0.5 1 d D U P A 1
C16A C 1.0630(11) 0.1922(18) 0.4277(8) 0.114(5) Uani 0.5 1 d D U P A 1
H16A H 1.123768 0.215333 0.454878 0.137 Uiso 0.5 1 calc R U P A 1
C14A C 0.9242(9) 0.0789(13) 0.4040(5) 0.102(4) Uani 0.5 1 d D U P A 1
H14A H 0.878038 0.036524 0.412734 0.122 Uiso 0.5 1 calc R U P A 1
S2B S 0.9826(7) 0.0183(8) 0.3915(5) 0.237(5) Uani 0.5 1 d D U P A 2
C16B C 1.0552(11) 0.0962(18) 0.4424(9) 0.146(5) Uani 0.5 1 d D U P A 2
H16B H 1.103534 0.074838 0.486842 0.175 Uiso 0.5 1 calc R U P A 2
C14B C 0.9632(10) 0.2153(12) 0.3315(10) 0.109(5) Uani 0.5 1 d D U P A 2
H14B H 0.939686 0.277718 0.297761 0.130 Uiso 0.5 1 calc R U P A 2
C15B C 1.0353(11) 0.2134(19) 0.4084(9) 0.130(5) Uani 0.5 1 d D U P A 2
H15B H 1.065419 0.281656 0.432960 0.156 Uiso 0.5 1 calc R U P A 2
C15A C 1.0009(12) 0.1505(15) 0.4588(7) 0.140(5) Uani 0.5 1 d D U P A 1
H15A H 1.006592 0.165576 0.508293 0.167 Uiso 0.5 1 calc R U P A 1
S1A S 0.7391(6) 0.3425(7) 0.1110(4) 0.140(3) Uani 0.5 1 d D U P B 1
S1B S 0.8546(7) 0.4165(8) 0.2200(5) 0.176(3) Uani 0.5 1 d D U P B 2
C10B C 0.7401(11) 0.3200(17) 0.1092(8) 0.092(4) Uani 0.5 1 d D U P B 2
H10B H 0.698102 0.264006 0.079623 0.110 Uiso 0.5 1 calc R U P B 2
C12A C 0.7857(17) 0.4674(16) 0.1143(12) 0.144(7) Uani 0.5 1 d D U P B 1
H12A H 0.771658 0.520733 0.074281 0.172 Uiso 0.5 1 calc R U P B 1
C11A C 0.8527(15) 0.4857(18) 0.1882(12) 0.127(5) Uani 0.5 1 d D U P B 1
H11A H 0.893851 0.549325 0.199695 0.153 Uiso 0.5 1 calc R U P B 1
C10A C 0.8533(14) 0.3887(18) 0.2516(11) 0.120(6) Uani 0.5 1 d D U P B 1
H10A H 0.886686 0.381421 0.303328 0.144 Uiso 0.5 1 calc R U P B 1
C11B C 0.7745(15) 0.4201(16) 0.0785(13) 0.153(7) Uani 0.5 1 d D U P B 2
H11B H 0.760400 0.437649 0.027737 0.184 Uiso 0.5 1 calc R U P B 2
C12B C 0.8335(14) 0.4849(18) 0.1418(10) 0.121(5) Uani 0.5 1 d D U P B 2
H12B H 0.857575 0.559362 0.138374 0.145 Uiso 0.5 1 calc R U P B 2

loop_
_atom_site_aniso_label
_atom_site_aniso_U_11
_atom_site_aniso_U_22
_atom_site_aniso_U_33
_atom_site_aniso_U_23
_atom_site_aniso_U_13
_atom_site_aniso_U_12
Co1 0.0322(4) 0.0414(4) 0.0614(5) 0.000 0.0113(3) 0.000
N2 0.0413(17) 0.0528(19) 0.0617(18) -0.0102(15) 0.0121(14) 0.0089(14)
Cl1 0.0471(7) 0.1007(10) 0.1128(11) 0.0574(9) 0.0193(6) 0.0004(6)
N1 0.0373(15) 0.0449(16) 0.0461(15) 0.0002(12) 0.0121(12) 0.0035(12)
C1 0.0440(19) 0.049(2) 0.0530(19) -0.0026(16) 0.0173(16) 0.0024(15)
C13 0.051(2) 0.072(3) 0.058(2) -0.013(2) 0.0095(18) 0.002(2)
C2 0.0367(17) 0.052(2) 0.0457(17) -0.0011(15) 0.0127(14) 0.0013(15)
C7 0.047(2) 0.063(3) 0.056(2) -0.0114(18) 0.0144(17) 0.0065(18)
C6 0.050(2) 0.094(4) 0.062(2) -0.030(2) 0.0075(19) 0.001(2)
C5 0.040(2) 0.111(4) 0.073(3) -0.021(3) -0.001(2) 0.016(2)
C4 0.042(2) 0.088(3) 0.068(3) -0.013(2) 0.0074(19) 0.019(2)
C3 0.0401(19) 0.057(2) 0.053(2) -0.0049(16) 0.0143(15) 0.0059(16)
C8 0.051(2) 0.065(3) 0.080(3) -0.018(2) 0.018(2) 0.013(2)
C9 0.065(3) 0.052(2) 0.118(4) -0.008(2) 0.034(3) 0.010(2)
S2A 0.140(5) 0.169(5) 0.103(3) -0.027(3) 0.041(3) -0.076(4)
C16A 0.061(8) 0.131(11) 0.111(8) -0.038(9) -0.012(6) -0.008(7)
C14A 0.109(9) 0.145(12) 0.045(4) -0.019(6) 0.022(5) -0.044(8)
S2B 0.227(9) 0.189(7) 0.180(6) 0.032(5) -0.056(6) -0.027(6)
C16B 0.090(9) 0.237(13) 0.077(7) -0.034(9) -0.005(6) -0.001(11)
C14B 0.085(9) 0.082(6) 0.134(9) -0.044(6) 0.014(8) -0.001(7)
C15B 0.077(10) 0.177(10) 0.115(10) -0.097(8) 0.012(7) -0.015(9)
C15A 0.140(12) 0.169(13) 0.075(6) -0.029(8) 0.001(7) -0.049(10)
S1A 0.132(5) 0.115(4) 0.132(3) 0.060(3) 0.003(3) -0.007(3)
S1B 0.204(6) 0.115(5) 0.213(7) -0.015(5) 0.083(6) -0.019(5)
C10B 0.089(9) 0.074(8) 0.134(7) 0.034(6) 0.067(7) 0.037(6)
C12A 0.169(14) 0.087(10) 0.176(11) 0.050(9) 0.066(11) 0.011(9)
C11A 0.137(12) 0.063(8) 0.206(14) 0.024(10) 0.093(11) -0.011(7)
C10A 0.148(12) 0.074(9) 0.136(9) 0.002(8) 0.051(9) -0.005(8)
C11B 0.150(13) 0.104(12) 0.200(10) 0.059(10) 0.057(12) -0.002(10)
C12B 0.094(10) 0.073(8) 0.214(14) 0.032(9) 0.078(11) 0.018(6)

loop_
_atom_type_symbol
_atom_type_description
_atom_type_scat_dispersion_real
_atom_type_scat_dispersion_imag
_atom_type_scat_source
C C 0.0033 0.0016 'International Tables Vol C Tables 4.2.6.8 and 6.1.1.4'
H H 0.0000 0.0000 'International Tables Vol C Tables 4.2.6.8 and 6.1.1.4'
S S 0.1246 0.1234 'International Tables Vol C Tables 4.2.6.8 and 6.1.1.4'
Cl Cl 0.1484 0.1585 'International Tables Vol C Tables 4.2.6.8 and 6.1.1.4'
Co Co 0.3494 0.9721 'International Tables Vol C Tables 4.2.6.8 and 6.1.1.4'
N N 0.0061 0.0033 'International Tables Vol C Tables 4.2.6.8 and 6.1.1.4'

loop_
_geom_angle_atom_site_label_1
_geom_angle_atom_site_label_2
_geom_angle_atom_site_label_3
_geom_angle
_geom_angle_site_symmetry_1
_geom_angle_site_symmetry_3
_geom_angle_publ_flag
N1 Co1 N1 109.36(17) 2_755 . ?
N1 Co1 Cl1 112.38(9) 2_755 . ?
N1 Co1 Cl1 106.27(9) . . ?
N1 Co1 Cl1 106.27(9) 2_755 2_755 ?
N1 Co1 Cl1 112.38(9) . 2_755 ?
Cl1 Co1 Cl1 110.28(10) . 2_755 ?
C1 N2 C3 107.3(3) . . ?
C1 N2 C8 127.5(3) . . ?
C3 N2 C8 125.2(3) . . ?
C1 N1 C2 105.2(3) . . ?
C1 N1 Co1 128.2(2) . . ?
C2 N1 Co1 126.2(2) . . ?
N1 C1 N2 112.6(3) . . ?
N1 C1 C13 124.5(4) . . ?
N2 C1 C13 122.8(4) . . ?
C14B C13 S2B 118.0(8) . . ?
C14B C13 C1 119.2(7) . . ?
S2B C13 C1 122.8(5) . . ?
C1 C13 S2A 130.3(4) . . ?
C1 C13 C14A 122.1(5) . . ?
S2A C13 C14A 104.4(5) . . ?
C7 C2 C3 120.6(3) . . ?
C7 C2 N1 130.3(3) . . ?
C3 C2 N1 109.0(3) . . ?
C6 C7 C2 117.6(4) . . ?
C6 C7 H7 121.2 . . ?
C2 C7 H7 121.2 . . ?
C7 C6 C5 120.6(4) . . ?
C7 C6 H6 119.7 . . ?
C5 C6 H6 119.7 . . ?
C4 C5 C6 122.8(4) . . ?
C4 C5 H5 118.6 . . ?
C6 C5 H5 118.6 . . ?
C5 C4 C3 116.0(4) . . ?
C5 C4 H4 122.0 . . ?
C3 C4 H4 122.0 . . ?
N2 C3 C4 131.8(4) . . ?
N2 C3 C2 105.8(3) . . ?
C4 C3 C2 122.3(4) . . ?
C9 C8 N2 112.8(4) . . ?
C9 C8 H8A 109.0 . . ?
N2 C8 H8A 109.0 . . ?
C9 C8 H8B 109.0 . . ?
N2 C8 H8B 109.0 . . ?
H8A C8 H8B 107.8 . . ?
C10A C9 C8 110.4(9) . . ?
C8 C9 S1B 136.3(6) . . ?
C10A C9 S1A 125.4(9) . . ?
C8 C9 S1A 124.1(5) . . ?
C8 C9 C10B 116.5(9) . . ?
S1B C9 C10B 105.7(9) . . ?
C16A S2A C13 103.5(8) . . ?
C15A C16A S2A 108.8(11) . . ?
C15A C16A H16A 125.6 . . ?
S2A C16A H16A 125.6 . . ?
C15A C14A C13 103.4(8) . . ?
C15A C14A H14A 128.3 . . ?
C13 C14A H14A 128.3 . . ?
C13 S2B C16B 102.3(9) . . ?
C15B C16B S2B 105.3(12) . . ?
C15B C16B H16B 127.4 . . ?
S2B C16B H16B 127.4 . . ?
C13 C14B C15B 98.3(13) . . ?
C13 C14B H14B 130.8 . . ?
C15B C14B H14B 130.8 . . ?
C16B C15B C14B 114.4(14) . . ?
C16B C15B H15B 122.8 . . ?
C14B C15B H15B 122.8 . . ?
C16A C15A C14A 112.6(11) . . ?
C16A C15A H15A 123.7 . . ?
C14A C15A H15A 123.7 . . ?
C9 S1A C12A 96.3(9) . . ?
C9 S1B C12B 101.9(9) . . ?
C11B C10B C9 112.1(15) . . ?
C11B C10B H10B 124.0 . . ?
C9 C10B H10B 124.0 . . ?
C11A C12A S1A 109.0(14) . . ?
C11A C12A H12A 125.5 . . ?
S1A C12A H12A 125.5 . . ?
C12A C11A C10A 116.0(15) . . ?
C12A C11A H11A 122.0 . . ?
C10A C11A H11A 122.0 . . ?
C9 C10A C11A 92.3(12) . . ?
C9 C10A H10A 133.8 . . ?
C11A C10A H10A 133.8 . . ?
C12B C11B C10B 105.8(17) . . ?
C12B C11B H11B 127.1 . . ?
C10B C11B H11B 127.1 . . ?
C11B C12B S1B 112.9(14) . . ?
C11B C12B H12B 123.6 . . ?
S1B C12B H12B 123.6 . . ?

loop_
_geom_bond_atom_site_label_1
_geom_bond_atom_site_label_2
_geom_bond_distance
_geom_bond_site_symmetry_2
_geom_bond_publ_flag
Co1 N1 2.034(3) 2_755 ?
Co1 N1 2.034(3) . ?
Co1 Cl1 2.2565(13) . ?
Co1 Cl1 2.2565(13) 2_755 ?
N2 C1 1.355(5) . ?
N2 C3 1.380(5) . ?
N2 C8 1.483(5) . ?
N1 C1 1.318(5) . ?
N1 C2 1.404(4) . ?
C1 C13 1.460(6) . ?
C13 C14B 1.412(14) . ?
C13 S2B 1.456(8) . ?
C13 S2A 1.562(7) . ?
C13 C14A 1.632(10) . ?
C2 C7 1.388(5) . ?
C2 C3 1.391(5) . ?
C7 C6 1.383(6) . ?
C7 H7 0.9300 . ?
C6 C5 1.391(7) . ?
C6 H6 0.9300 . ?
C5 C4 1.378(7) . ?
C5 H5 0.9300 . ?
C4 C3 1.387(6) . ?
C4 H4 0.9300 . ?
C8 C9 1.460(8) . ?
C8 H8A 0.9700 . ?
C8 H8B 0.9700 . ?
C9 C10A 1.450(16) . ?
C9 S1B 1.528(9) . ?
C9 S1A 1.538(9) . ?
C9 C10B 1.545(15) . ?
S2A C16A 1.533(14) . ?
C16A C15A 1.398(17) . ?
C16A H16A 0.9300 . ?
C14A C15A 1.494(14) . ?
C14A H14A 0.9300 . ?
S2B C16B 1.471(14) . ?
C16B C15B 1.450(18) . ?
C16B H16B 0.9300 . ?
C14B C15B 1.475(15) . ?
C14B H14B 0.9300 . ?
C15B H15B 0.9300 . ?
C15A H15A 0.9300 . ?
S1A C12A 1.572(16) . ?
S1B C12B 1.600(10) . ?
C10B C11B 1.462(17) . ?
C10B H10B 0.9300 . ?
C12A C11A 1.420(17) . ?
C12A H12A 0.9300 . ?
C11A C10A 1.628(16) . ?
C11A H11A 0.9300 . ?
C10A H10A 0.9300 . ?
C11B C12B 1.415(17) . ?
C11B H11B 0.9300 . ?
C12B H12B 0.9300 . ?

loop_
_geom_torsion_atom_site_label_1
_geom_torsion_atom_site_label_2
_geom_torsion_atom_site_label_3
_geom_torsion_atom_site_label_4
_geom_torsion
_geom_torsion_site_symmetry_1
_geom_torsion_site_symmetry_2
_geom_torsion_site_symmetry_3
_geom_torsion_site_symmetry_4
_geom_torsion_publ_flag
C2 N1 C1 N2 -0.9(4) . . . . ?
Co1 N1 C1 N2 172.6(3) . . . . ?
C2 N1 C1 C13 176.2(4) . . . . ?
Co1 N1 C1 C13 -10.3(6) . . . . ?
C3 N2 C1 N1 0.7(5) . . . . ?
C8 N2 C1 N1 -179.1(4) . . . . ?
C3 N2 C1 C13 -176.4(4) . . . . ?
C8 N2 C1 C13 3.8(7) . . . . ?
N1 C1 C13 C14B 136.5(8) . . . . ?
N2 C1 C13 C14B -46.7(9) . . . . ?
N1 C1 C13 S2B -45.5(9) . . . . ?
N2 C1 C13 S2B 131.3(8) . . . . ?
N1 C1 C13 S2A 101.8(6) . . . . ?
N2 C1 C13 S2A -81.4(7) . . . . ?
N1 C1 C13 C14A -101.5(8) . . . . ?
N2 C1 C13 C14A 75.3(9) . . . . ?
C1 N1 C2 C7 -176.2(4) . . . . ?
Co1 N1 C2 C7 10.1(6) . . . . ?
C1 N1 C2 C3 0.8(4) . . . . ?
Co1 N1 C2 C3 -172.9(3) . . . . ?
C3 C2 C7 C6 -0.4(6) . . . . ?
N1 C2 C7 C6 176.3(4) . . . . ?
C2 C7 C6 C5 1.2(8) . . . . ?
C7 C6 C5 C4 -0.5(9) . . . . ?
C6 C5 C4 C3 -1.0(9) . . . . ?
C1 N2 C3 C4 177.7(5) . . . . ?
C8 N2 C3 C4 -2.5(8) . . . . ?
C1 N2 C3 C2 -0.2(4) . . . . ?
C8 N2 C3 C2 179.6(4) . . . . ?
C5 C4 C3 N2 -175.7(5) . . . . ?
C5 C4 C3 C2 1.9(7) . . . . ?
C7 C2 C3 N2 176.9(4) . . . . ?
N1 C2 C3 N2 -0.4(4) . . . . ?
C7 C2 C3 C4 -1.2(6) . . . . ?
N1 C2 C3 C4 -178.5(4) . . . . ?
C1 N2 C8 C9 92.3(6) . . . . ?
C3 N2 C8 C9 -87.4(5) . . . . ?
N2 C8 C9 C10A -107.6(11) . . . . ?
N2 C8 C9 S1B -100.6(9) . . . . ?
N2 C8 C9 S1A 69.6(7) . . . . ?
N2 C8 C9 C10B 62.9(8) . . . . ?
C1 C13 S2A C16A -177.4(9) . . . . ?
C14A C13 S2A C16A 22.8(11) . . . . ?
C13 S2A C16A C15A -27.8(16) . . . . ?
C1 C13 C14A C15A -173.1(8) . . . . ?
S2A C13 C14A C15A -11.2(9) . . . . ?
C14B C13 S2B C16B -12.7(14) . . . . ?
C1 C13 S2B C16B 169.3(9) . . . . ?
C13 S2B C16B C15B 12.2(16) . . . . ?
S2B C13 C14B C15B 6.8(11) . . . . ?
C1 C13 C14B C15B -175.1(8) . . . . ?
S2B C16B C15B C14B -9.7(19) . . . . ?
C13 C14B C15B C16B 2.2(15) . . . . ?
S2A C16A C15A C14A 21.8(18) . . . . ?
C13 C14A C15A C16A -6.1(14) . . . . ?
C10A C9 S1A C12A -8.8(17) . . . . ?
C8 C9 S1A C12A 174.4(11) . . . . ?
C8 C9 S1B C12B 175.6(9) . . . . ?
C10B C9 S1B C12B 10.9(11) . . . . ?
C8 C9 C10B C11B -174.6(9) . . . . ?
S1B C9 C10B C11B -6.4(11) . . . . ?
C9 S1A C12A C11A 9.5(17) . . . . ?
S1A C12A C11A C10A -9(2) . . . . ?
C8 C9 C10A C11A -178.9(8) . . . . ?
S1A C9 C10A C11A 4.0(14) . . . . ?
C12A C11A C10A C9 3.6(15) . . . . ?
C9 C10B C11B C12B -2.1(14) . . . . ?
C10B C11B C12B S1B 9.7(16) . . . . ?
C9 S1B C12B C11B -13.4(15) . . . . ?
